data_1558454
loop_
_publ_author_name
'Reiersolmoen, Ann Chrisitn'
'Battaglia, Stefano'
'\/Oien-\/Odegaard, Sigurd'
'Gupta, Arvind Kumar Kumar'
'Fiksdahl, Anne'
'Lindh, Roland'
'Erdelyi, Mate'

_publ_section_title
;
 Symmetry of Three-Center, Four-Electron Bonds
;
_journal_name_full 'Chemical Science'
_journal_paper_doi 10.1039/D0SC02076A
_journal_year 2020
_chemical_formula_moiety 'C40 H24 N4 Na, C32 H12 B F24'
_chemical_formula_sum 'C72 H36 B F24 N4 Na'
_chemical_formula_weight 1446.85
_space_group_crystal_system orthorhombic
_space_group_IT_number 61
_space_group_name_Hall '-P 2ac 2ab'
_space_group_name_H-M_alt 'P b c a'
_atom_sites_solution_hydrogens geom
_atom_sites_solution_primary dual
_audit_creation_date 2020-02-27
_audit_creation_method
;
Olex2 1.2
(compiled 2018.05.29 svn.r3508 for OlexSys, GUI svn.r5506)
;
_audit_update_record
;
2020-03-04 deposited with the CCDC.	2020-06-19 downloaded from the CCDC.
;
_cell_angle_alpha 90
_cell_angle_beta 90
_cell_angle_gamma 90
_cell_formula_units_Z 8
_cell_length_a 18.2569(17)
_cell_length_b 25.817(2)
_cell_length_c 27.739(3)
_cell_measurement_reflns_used 9774
_cell_measurement_temperature 100
_cell_measurement_theta_max 22.629
_cell_measurement_theta_min 2.429
_cell_volume 13074(2)
_computing_cell_refinement 'SAINT V8.38A (Bruker AXS, 2016)'
_computing_data_collection 'APEX3 (Bruker AXS, 2016)'
_computing_data_reduction 'SAINT V8.38A (Bruker AXS, 2016)'
_computing_molecular_graphics 'Olex2 (Dolomanov et al., 2009)'
_computing_publication_material 'Olex2 (Dolomanov et al., 2009)'
_computing_structure_refinement 'SHELXL (Sheldrick, 2015b)'
_computing_structure_solution 'SHELXT (Sheldrick, 2015a)'
_diffrn_ambient_temperature 100
_diffrn_detector 'Bruker Photon100 area detector'
_diffrn_detector_area_resol_mean 7.9
_diffrn_detector_type 'CMOS area detector'
_diffrn_measured_fraction_theta_full 0.996
_diffrn_measured_fraction_theta_max 0.996
_diffrn_measurement_device 'three-circle diffractometer'
_diffrn_measurement_device_type 'Bruker D8 Venture, CMOS detector'
_diffrn_measurement_method '\f and \w scans'
_diffrn_radiation_collimation 'long tubular collimator'
_diffrn_radiation_monochromator 'mirror optics'
_diffrn_radiation_probe x-ray
_diffrn_radiation_type MoK\a
_diffrn_radiation_wavelength 0.71073
_diffrn_reflns_av_R_equivalents 0.0695
_diffrn_reflns_av_unetI/netI 0.0433
_diffrn_reflns_Laue_measured_fraction_full 0.996
_diffrn_reflns_Laue_measured_fraction_max 0.996
_diffrn_reflns_limit_h_max 19
_diffrn_reflns_limit_h_min -19
_diffrn_reflns_limit_k_max 26
_diffrn_reflns_limit_k_min -28
_diffrn_reflns_limit_l_max 27
_diffrn_reflns_limit_l_min -30
_diffrn_reflns_number 72074
_diffrn_reflns_point_group_measured_fraction_full 0.996
_diffrn_reflns_point_group_measured_fraction_max 0.996
_diffrn_reflns_theta_full 22.804
_diffrn_reflns_theta_max 22.804
_diffrn_reflns_theta_min 2.067
_diffrn_source 'microfocus sealed X-ray tube'
_diffrn_source_type 'Incoatec I\ms'
_diffrn_standards_number 0
_exptl_absorpt_coefficient_mu 0.140
_exptl_absorpt_correction_T_max 0.7448
_exptl_absorpt_correction_T_min 0.6001
_exptl_absorpt_correction_type multi-scan
_exptl_absorpt_process_details
;
SADABS-2016/2 (Bruker,2016/2) was used for absorption correction. 
wR2(int) was 0.1033 before and 0.0680 after correction. 
The Ratio of minimum to maximum transmission is 0.8057. 
The \l/2 correction factor is Not present.'
;
_exptl_crystal_colour colourless
_exptl_crystal_density_diffrn 1.470
_exptl_crystal_description plate
_exptl_crystal_F_000 5824
_exptl_crystal_size_max 0.317
_exptl_crystal_size_mid 0.284
_exptl_crystal_size_min 0.089
_exptl_transmission_factor_max 1.0000
_exptl_transmission_factor_min 0.8057
_refine_diff_density_max 0.775
_refine_diff_density_min -0.437
_refine_diff_density_rms 0.088
_refine_ls_extinction_method none
_refine_ls_goodness_of_fit_ref 1.156
_refine_ls_hydrogen_treatment constr
_refine_ls_matrix_type full
_refine_ls_number_parameters 984
_refine_ls_number_reflns 8832
_refine_ls_number_restraints 73
_refine_ls_restrained_S_all 1.153
_refine_ls_R_factor_all 0.1450
_refine_ls_R_factor_gt 0.1096
_refine_ls_shift/su_max 0.000
_refine_ls_shift/su_mean 0.000
_refine_ls_structure_factor_coef Fsqd
_refine_ls_weighting_details 'w=1/[\s^2^(Fo^2^)+(0.0359P)^2^+109.3916P] where P=(Fo^2^+2Fc^2^)/3'
_refine_ls_weighting_scheme calc
_refine_ls_wR_factor_gt 0.2315
_refine_ls_wR_factor_ref 0.2500
_reflns_Friedel_coverage 0.000
_reflns_number_gt 6451
_reflns_number_total 8832
_reflns_threshold_expression 'I > 2\s(I)'
_cod_data_source_file d0sc02076a2.cif
_cod_data_source_block acr-na-clamp
_cod_database_code 1558454
_shelx_shelxl_version_number 2018/3
_shelx_space_group_comment
;
The symmetry employed for this shelxl refinement is uniquely defined
by the following loop, which should always be used as a source of
symmetry information in preference to the above space-group names.
They are only intended as comments.
;
_shelx_estimated_absorpt_t_max 0.988
_shelx_estimated_absorpt_t_min 0.957
_olex2_refinement_description
;
1. Fixed Uiso
 At 1.2 times of:
  All C(H) groups
2. Restrained distances
 F3AA-C0AA \\sim F0AA-C0AA \\sim F17-C71 \\sim F21-C71 \\sim F24-C71 \\sim
F1AA-C0AA
 with sigma of 0.02
 C71-C44 \\sim C44-C0AA
 with sigma of 0.02
 F4AA-C51 \\sim F5AA-C51 \\sim F6AA-C51 \\sim F20-C51 \\sim F10-C51 \\sim
F22-C51
 with sigma of 0.02
3. Uiso/Uaniso restraints and constraints
Uanis(F6AA) \\sim Ueq: with sigma of 0.01 and sigma for terminal atoms of 0.02
4. Rigid body (RIGU) restrains
 F3AA, C0AA, F0AA, F1AA
 with sigma for 1-2 distances of 0.004 and sigma for 1-3 distances of 0.004
 F5AA, C51, F6AA, F4AA
 with sigma for 1-2 distances of 0.004 and sigma for 1-3 distances of 0.004
5. Others
 Sof(F1AA)=Sof(F0AA)=Sof(C0AA)=Sof(F3AA)=1-FVAR(1)
 Sof(F17)=Sof(F21)=Sof(F24)=Sof(C71)=FVAR(1)
 Sof(F5AA)=Sof(F4AA)=Sof(F6AA)=1-FVAR(2)
 Sof(F10)=Sof(F20)=Sof(F22)=FVAR(2)
6.a Aromatic/amide H refined with riding coordinates:
 C2(H2), C6(H6), C7(H7), C8(H8), C9(H9), C14(H14), C17(H17), C18(H18),
 C19(H19), C21(H21), C22(H22), C29(H29), C33(H33), C34(H34), C40(H40), C42(H42),
  C43(H43), C45(H45), C47(H47), C49(H49), C53(H53), C54(H54), C55(H55),
 C57(H57), C58(H58), C59(H59), C60(H60), C62(H62), C63(H63), C64(H64), C66(H66),
  C67(H67), C68(H68), C69(H69), C70(H70), C72(H72)
;
_olex2_submission_special_instructions 'No special instructions were received'

loop_
_space_group_symop_operation_xyz
'x, y, z'
'-x+1/2, -y, z+1/2'
'-x, y+1/2, -z+1/2'
'x+1/2, -y+1/2, -z'
'-x, -y, -z'
'x-1/2, y, -z-1/2'
'x, -y-1/2, z-1/2'
'-x-1/2, y-1/2, z'

loop_
_atom_site_label
_atom_site_type_symbol
_atom_site_fract_x
_atom_site_fract_y
_atom_site_fract_z
_atom_site_U_iso_or_equiv
_atom_site_adp_type
_atom_site_occupancy
_atom_site_site_symmetry_order
_atom_site_calc_flag
_atom_site_refinement_flags_posn
_atom_site_refinement_flags_adp
_atom_site_refinement_flags_occupancy
_atom_site_disorder_assembly
_atom_site_disorder_group
Na1 Na 0.74526(17) 0.24650(11) 0.23530(9) 0.0410(7) Uani 1 1 d . . . . .
F2 F 0.5356(2) 0.46642(17) 0.37679(13) 0.0442(11) Uani 1 1 d . . . . .
F3 F 0.4961(3) 0.52878(17) 0.41991(15) 0.0521(13) Uani 1 1 d . . . . .
F1 F 0.4418(3) 0.4550(2) 0.42098(16) 0.0600(14) Uani 1 1 d . . . . .
F4 F 0.8400(3) 0.52480(18) 0.31891(16) 0.0589(14) Uani 1 1 d . . . . .
F5 F 0.5713(3) 0.30821(17) 0.51109(18) 0.0658(15) Uani 1 1 d . . . . .
F6 F 0.7695(3) 0.4614(2) 0.71786(17) 0.0650(15) Uani 1 1 d . . . . .
F7 F 0.7755(3) 0.54413(18) 0.71205(16) 0.0657(15) Uani 1 1 d . . . . .
F8 F 0.8437(4) 0.4488(2) 0.28992(17) 0.0833(19) Uani 1 1 d . . . . .
F9 F 0.6086(3) 0.65753(19) 0.5661(2) 0.0762(17) Uani 1 1 d . . . . .
F10 F 0.9147(6) 0.3128(4) 0.4014(3) 0.072(3) Uani 0.88(2) 1 d D . P A 1
F11 F 0.7419(3) 0.4818(2) 0.31192(17) 0.0753(16) Uani 1 1 d . . . . .
F12 F 0.6833(3) 0.5036(3) 0.68329(18) 0.094(2) Uani 1 1 d . . . . .
N3 N 0.8241(3) 0.2080(2) 0.1750(2) 0.0344(15) Uani 1 1 d . . . . .
F13 F 0.6707(3) 0.7252(2) 0.5484(2) 0.090(2) Uani 1 1 d . . . . .
N4 N 0.6890(4) 0.2868(2) 0.1648(2) 0.0385(16) Uani 1 1 d . . . . .
N1 N 0.6870(4) 0.3028(2) 0.2950(2) 0.0388(16) Uani 1 1 d . . . . .
F14 F 0.8876(3) 0.6495(3) 0.3955(2) 0.0877(19) Uani 1 1 d . . . . .
F15 F 0.5930(4) 0.6943(3) 0.4988(3) 0.092(2) Uani 1 1 d . . . . .
F16 F 0.6443(4) 0.3313(2) 0.5660(2) 0.098(2) Uani 1 1 d . . . . .
N2 N 0.7877(4) 0.1869(2) 0.2973(2) 0.0472(18) Uani 1 1 d . . . . .
F17 F 1.0249(10) 0.5130(8) 0.5675(4) 0.098(7) Uani 0.71(3) 1 d D . P B 1
F18 F 0.5299(4) 0.3488(2) 0.5720(2) 0.100(2) Uani 1 1 d . . . . .
C2 C 0.5458(4) 0.4141(3) 0.4830(2) 0.0357(18) Uani 1 1 d . . . . .
H2 H 0.503545 0.393741 0.476505 0.043 Uiso 1 1 calc R . . . .
F19 F 0.9407(4) 0.6564(3) 0.4606(3) 0.117(3) Uani 1 1 d . . . . .
C3 C 0.6742(4) 0.4728(3) 0.5006(2) 0.0331(18) Uani 1 1 d . . . . .
F20 F 0.9389(8) 0.3374(4) 0.4711(4) 0.111(5) Uani 0.88(2) 1 d D . P A 1
F21 F 1.0184(6) 0.5131(6) 0.6428(3) 0.072(4) Uani 0.71(3) 1 d D . P B 1
C4 C 0.5982(4) 0.3976(3) 0.5163(3) 0.0373(19) Uani 1 1 d . . . . .
C5 C 0.7974(4) 0.4677(3) 0.4585(2) 0.0323(17) Uani 1 1 d . . . . .
C6 C 0.6600(4) 0.4264(3) 0.5240(2) 0.0370(19) Uani 1 1 d . . . . .
H6 H 0.695114 0.413911 0.546480 0.044 Uiso 1 1 calc R . . . .
C7 C 0.7952(4) 0.4842(3) 0.4108(3) 0.0380(19) Uani 1 1 d . . . . .
H7 H 0.773518 0.516826 0.403929 0.046 Uiso 1 1 calc R . . . .
C8 C 0.8279(4) 0.4189(3) 0.4657(3) 0.0386(19) Uani 1 1 d . . . . .
H8 H 0.829765 0.405349 0.497530 0.046 Uiso 1 1 calc R . . . .
C9 C 0.6214(4) 0.4897(3) 0.4687(2) 0.0349(18) Uani 1 1 d . . . . .
H9 H 0.628315 0.521530 0.452139 0.042 Uiso 1 1 calc R . . . .
C10 C 0.7905(4) 0.1667(3) 0.1545(2) 0.0353(18) Uani 1 1 d . . . . .
C11 C 0.8555(5) 0.3894(3) 0.4284(3) 0.042(2) Uani 1 1 d . . . . .
C12 C 0.5568(4) 0.4604(3) 0.4599(2) 0.0339(18) Uani 1 1 d . . . . .
C13 C 0.5999(4) 0.2357(3) 0.2841(3) 0.0393(19) Uani 1 1 d . . . . .
C14 C 0.7593(5) 0.4966(3) 0.5982(2) 0.0379(19) Uani 1 1 d . . . . .
H14 H 0.707361 0.499109 0.598089 0.045 Uiso 1 1 calc R . . . .
C15 C 0.7967(4) 0.4934(3) 0.5536(3) 0.0343(18) Uani 1 1 d . . . . .
C16 C 0.5071(4) 0.4783(3) 0.4204(2) 0.0371(19) Uani 1 1 d . . . . .
C17 C 0.8891(4) 0.2215(3) 0.1572(3) 0.0390(19) Uani 1 1 d . . . . .
H17 H 0.913381 0.250342 0.171256 0.047 Uiso 1 1 calc R . . . .
C18 C 0.8553(4) 0.4070(3) 0.3810(3) 0.0400(19) Uani 1 1 d . . . . .
H18 H 0.875852 0.387242 0.355492 0.048 Uiso 1 1 calc R . . . .
C19 C 0.8738(4) 0.4913(3) 0.5566(3) 0.041(2) Uani 1 1 d . . . . .
H19 H 0.901737 0.490233 0.527741 0.049 Uiso 1 1 calc R . . . .
C20 C 0.7194(5) 0.1535(3) 0.1732(3) 0.039(2) Uani 1 1 d . . . . .
C21 C 0.9235(5) 0.1961(3) 0.1196(3) 0.0400(19) Uani 1 1 d . . . . .
H21 H 0.969951 0.207252 0.108329 0.048 Uiso 1 1 calc R . . . .
C22 C 0.8122(4) 0.5888(3) 0.4689(3) 0.042(2) Uani 1 1 d . . . . .
H22 H 0.850272 0.568806 0.454819 0.051 Uiso 1 1 calc R . . . .
C23 C 0.9149(5) 0.3643(3) 0.2241(3) 0.042(2) Uani 1 1 d . . . . .
C24 C 0.6586(5) 0.1425(3) 0.1881(3) 0.042(2) Uani 1 1 d . . . . .
C25 C 0.9049(5) 0.2902(3) 0.2802(3) 0.043(2) Uani 1 1 d . . . . .
C26 C 0.6227(5) 0.2817(3) 0.3094(3) 0.043(2) Uani 1 1 d . . . . .
C27 C 0.7551(4) 0.5629(3) 0.4920(3) 0.0409(19) Uani 1 1 d . . . . .
C28 C 0.5875(5) 0.1264(3) 0.2034(3) 0.044(2) Uani 1 1 d . . . . .
C29 C 0.7008(4) 0.5948(3) 0.5114(3) 0.043(2) Uani 1 1 d . . . . .
H29 H 0.660133 0.579164 0.527053 0.052 Uiso 1 1 calc R . . . .
C30 C 0.8452(5) 0.3518(3) 0.2021(3) 0.043(2) Uani 1 1 d . . . . .
C31 C 0.8793(5) 0.2520(3) 0.2982(3) 0.045(2) Uani 1 1 d . . . . .
C32 C 0.8232(5) 0.4554(3) 0.3729(3) 0.042(2) Uani 1 1 d . . . . .
C33 C 0.8895(5) 0.1548(3) 0.0992(3) 0.046(2) Uani 1 1 d . . . . .
H33 H 0.911662 0.136750 0.073188 0.056 Uiso 1 1 calc R . . . .
C34 C 0.8219(5) 0.1395(3) 0.1169(3) 0.044(2) Uani 1 1 d . . . . .
H34 H 0.797414 0.110557 0.103368 0.053 Uiso 1 1 calc R . . . .
C35 C 0.9430(5) 0.3342(3) 0.2620(3) 0.043(2) Uani 1 1 d . . . . .
C36 C 0.5791(5) 0.1980(3) 0.2633(3) 0.044(2) Uani 1 1 d . . . . .
C37 C 0.5491(5) 0.1525(3) 0.2400(3) 0.043(2) Uani 1 1 d . . . . .
C38 C 0.7950(4) 0.4962(3) 0.6413(3) 0.043(2) Uani 1 1 d . . . . .
C39 C 0.7892(5) 0.3427(3) 0.1812(3) 0.044(2) Uani 1 1 d . . . . .
C40 C 0.8710(5) 0.4935(3) 0.6434(3) 0.047(2) Uani 1 1 d . . . . .
H40 H 0.895850 0.493541 0.673425 0.056 Uiso 1 1 calc R . . . .
C41 C 0.8158(5) 0.4770(3) 0.3237(3) 0.051(2) Uani 1 1 d . . . . .
C1 C 0.8478(5) 0.2059(3) 0.3190(3) 0.048(2) Uani 1 1 d . . . . .
C42 C 0.5821(5) 0.3008(3) 0.3474(3) 0.050(2) Uani 1 1 d . . . . .
H42 H 0.538088 0.284280 0.357191 0.060 Uiso 1 1 calc R . . . .
F22 F 0.8356(6) 0.3049(3) 0.4571(6) 0.130(6) Uani 0.88(2) 1 d D . P A 1
C43 C 0.6309(5) 0.2742(3) 0.1379(3) 0.046(2) Uani 1 1 d . . . . .
H43 H 0.605620 0.242956 0.145138 0.056 Uiso 1 1 calc R . . . .
C44 C 0.9095(5) 0.4909(3) 0.6003(3) 0.047(2) Uani 1 1 d D . . . .
C45 C 0.6071(5) 0.3448(3) 0.3708(3) 0.056(2) Uani 1 1 d . . . . .
H45 H 0.579806 0.359470 0.396578 0.068 Uiso 1 1 calc R . . . .
C46 C 0.8162(5) 0.6424(3) 0.4656(3) 0.053(2) Uani 1 1 d . . . . .
C47 C 0.4805(5) 0.1354(3) 0.2543(3) 0.052(2) Uani 1 1 d . . . . .
H47 H 0.455739 0.152762 0.279742 0.062 Uiso 1 1 calc R . . . .
C48 C 0.7040(5) 0.6480(3) 0.5086(3) 0.048(2) Uani 1 1 d . . . . .
C49 C 0.5544(5) 0.0846(3) 0.1812(3) 0.060(3) Uani 1 1 d . . . . .
H49 H 0.579494 0.066872 0.156163 0.072 Uiso 1 1 calc R . . . .
C50 C 0.7231(5) 0.3306(3) 0.1539(3) 0.046(2) Uani 1 1 d . . . . .
C51 C 0.8860(5) 0.3371(3) 0.4391(3) 0.057(2) Uani 1 1 d D U . . .
C52 C 0.7544(5) 0.5011(4) 0.6883(3) 0.057(2) Uani 1 1 d . . . . .
C53 C 0.9554(5) 0.4071(4) 0.2080(3) 0.056(2) Uani 1 1 d . . . . .
H53 H 0.936545 0.427714 0.182439 0.067 Uiso 1 1 calc R . . . .
C54 C 0.7080(5) 0.3450(3) 0.3191(3) 0.055(2) Uani 1 1 d . . . . .
H54 H 0.752216 0.361148 0.309172 0.067 Uiso 1 1 calc R . . . .
C55 C 0.6999(6) 0.3633(3) 0.1178(3) 0.060(3) Uani 1 1 d . . . . .
H55 H 0.725527 0.394620 0.111341 0.072 Uiso 1 1 calc R . . . .
C56 C 0.5866(6) 0.3465(4) 0.5410(3) 0.055(2) Uani 1 1 d . . . . .
C57 C 0.6716(5) 0.3667(3) 0.3564(3) 0.055(2) Uani 1 1 d . . . . .
H57 H 0.690503 0.396458 0.372175 0.066 Uiso 1 1 calc R . . . .
C58 C 0.4476(5) 0.0935(4) 0.2321(3) 0.060(3) Uani 1 1 d . . . . .
H58 H 0.400433 0.082066 0.241970 0.072 Uiso 1 1 calc R . . . .
C59 C 1.0097(5) 0.3483(3) 0.2827(3) 0.052(2) Uani 1 1 d . . . . .
H59 H 1.028205 0.329009 0.309148 0.062 Uiso 1 1 calc R . . . .
C60 C 1.0498(5) 0.3902(4) 0.2653(3) 0.062(3) Uani 1 1 d . . . . .
H60 H 1.096254 0.398516 0.278561 0.074 Uiso 1 1 calc R . . . .
F23 F 0.8734(5) 0.7167(3) 0.4359(4) 0.195(6) Uani 1 1 d . . . C 1
C61 C 0.6440(6) 0.6812(4) 0.5300(4) 0.061(3) Uani 1 1 d . . . . .
C62 C 0.6055(5) 0.3041(4) 0.1000(3) 0.058(2) Uani 1 1 d . . . . .
H62 H 0.565721 0.292680 0.080676 0.069 Uiso 1 1 calc R . . . .
C63 C 0.7610(6) 0.1432(3) 0.3161(3) 0.062(3) Uani 1 1 d . . . . .
H63 H 0.719278 0.128412 0.300914 0.074 Uiso 1 1 calc R . . . .
C64 C 0.4850(5) 0.0682(4) 0.1949(4) 0.069(3) Uani 1 1 d . . . . .
H64 H 0.462869 0.039643 0.178911 0.082 Uiso 1 1 calc R . . . .
C65 C 0.8798(6) 0.6675(4) 0.4407(4) 0.068(3) Uani 1 1 d . . . . .
C66 C 1.0202(6) 0.4198(4) 0.2279(3) 0.066(3) Uani 1 1 d . . . . .
H66 H 1.046167 0.449172 0.216320 0.080 Uiso 1 1 calc R . . . .
C67 C 0.6385(6) 0.3498(4) 0.0911(3) 0.070(3) Uani 1 1 d . . . . .
H67 H 0.620092 0.372408 0.066929 0.084 Uiso 1 1 calc R . . . .
C68 C 0.7603(5) 0.6729(3) 0.4846(3) 0.057(2) Uani 1 1 d . . . . .
H68 H 0.760870 0.709482 0.481264 0.069 Uiso 1 1 calc R . . . .
B1 B 0.7551(5) 0.4998(3) 0.5016(3) 0.035(2) Uani 1 1 d . . . . .
C69 C 0.8800(6) 0.1837(3) 0.3594(3) 0.066(3) Uani 1 1 d . . . . .
H69 H 0.922094 0.198594 0.374044 0.080 Uiso 1 1 calc R . . . .
F24 F 1.0171(7) 0.4421(5) 0.6036(11) 0.153(11) Uani 0.71(3) 1 d D . P B 1
C70 C 0.7886(7) 0.1185(4) 0.3548(3) 0.080(3) Uani 1 1 d . . . . .
H70 H 0.766720 0.087383 0.366073 0.096 Uiso 1 1 calc R . . . .
C71 C 0.9930(7) 0.4900(5) 0.6047(5) 0.056(5) Uani 0.71(3) 1 d D . P B 1
C72 C 0.8483(8) 0.1388(4) 0.3775(3) 0.090(4) Uani 1 1 d . . . . .
H72 H 0.867934 0.122415 0.405382 0.108 Uiso 1 1 calc R . . . .
F1AA F 1.0223(15) 0.470(3) 0.6308(11) 0.109(17) Uani 0.29(3) 1 d D U P B 2
F0AA F 1.0101(15) 0.4469(12) 0.5579(13) 0.100(10) Uani 0.29(3) 1 d D U P B 2
C0AA C 0.9914(12) 0.4824(12) 0.5897(10) 0.068(12) Uani 0.29(3) 1 d D U P B 2
F3AA F 1.012(3) 0.5266(14) 0.5701(17) 0.097(15) Uani 0.29(3) 1 d D U P B 2
F5AA F 0.842(4) 0.3014(14) 0.420(3) 0.080(18) Uani 0.12(2) 1 d D U P A 2
F4AA F 0.943(4) 0.329(4) 0.411(3) 0.10(2) Uani 0.12(2) 1 d D U P A 2
F6AA F 0.892(3) 0.330(2) 0.4855(7) 0.053(12) Uani 0.12(2) 1 d D U P A 2

loop_
_atom_site_aniso_label
_atom_site_aniso_U_11
_atom_site_aniso_U_22
_atom_site_aniso_U_33
_atom_site_aniso_U_23
_atom_site_aniso_U_13
_atom_site_aniso_U_12
Na1 0.0574(19) 0.0391(17) 0.0265(15) -0.0033(12) 0.0057(14) 0.0023(15)
F2 0.059(3) 0.052(3) 0.022(2) -0.0011(19) 0.001(2) 0.006(2)
F3 0.081(4) 0.040(3) 0.035(2) -0.002(2) -0.010(2) 0.017(2)
F1 0.042(3) 0.092(4) 0.046(3) 0.020(3) -0.008(2) -0.010(3)
F4 0.088(4) 0.045(3) 0.043(3) 0.013(2) 0.009(3) -0.005(3)
F5 0.102(4) 0.031(3) 0.065(3) 0.000(2) 0.001(3) -0.006(3)
F6 0.097(4) 0.057(3) 0.041(3) -0.004(3) 0.014(3) 0.001(3)
F7 0.115(5) 0.048(3) 0.033(3) -0.011(2) 0.003(3) 0.000(3)
F8 0.144(6) 0.077(4) 0.028(3) 0.004(3) 0.021(3) 0.034(4)
F9 0.091(4) 0.047(3) 0.091(4) -0.002(3) 0.049(4) 0.008(3)
F10 0.125(7) 0.050(5) 0.042(4) -0.015(3) 0.001(4) 0.027(5)
F11 0.073(4) 0.108(5) 0.045(3) 0.011(3) -0.013(3) -0.002(3)
F12 0.053(4) 0.190(7) 0.039(3) -0.038(4) 0.004(3) 0.009(4)
N3 0.043(4) 0.033(4) 0.027(3) -0.003(3) 0.001(3) -0.003(3)
F13 0.081(4) 0.050(3) 0.140(6) -0.046(4) 0.040(4) -0.013(3)
N4 0.049(4) 0.036(4) 0.031(3) -0.004(3) -0.004(3) 0.004(3)
N1 0.048(4) 0.040(4) 0.029(3) -0.013(3) 0.006(3) -0.001(3)
F14 0.079(4) 0.118(5) 0.066(4) 0.020(4) 0.019(3) -0.025(4)
F15 0.077(4) 0.090(5) 0.111(5) -0.011(4) 0.011(4) 0.022(4)
F16 0.125(6) 0.066(4) 0.103(5) 0.051(4) -0.059(4) -0.031(4)
N2 0.075(5) 0.033(4) 0.033(4) 0.007(3) 0.007(4) -0.009(4)
F17 0.028(6) 0.24(2) 0.023(5) -0.001(8) 0.000(4) -0.010(10)
F18 0.156(6) 0.060(4) 0.085(4) 0.020(3) 0.065(5) 0.000(4)
C2 0.049(5) 0.035(4) 0.024(4) -0.008(3) 0.003(4) -0.006(4)
F19 0.075(5) 0.178(8) 0.098(5) 0.034(5) 0.008(4) -0.053(5)
C3 0.045(5) 0.028(4) 0.027(4) -0.008(3) 0.005(4) 0.009(4)
F20 0.166(11) 0.097(7) 0.070(5) -0.040(5) -0.057(7) 0.085(8)
F21 0.049(5) 0.131(11) 0.037(4) -0.015(5) -0.012(4) -0.025(6)
C4 0.052(5) 0.034(4) 0.026(4) 0.001(3) 0.001(4) -0.009(4)
C5 0.036(4) 0.032(4) 0.029(4) 0.003(3) 0.000(3) -0.009(3)
C6 0.040(5) 0.048(5) 0.023(4) 0.000(4) 0.000(3) 0.004(4)
C7 0.048(5) 0.034(4) 0.032(4) 0.001(3) -0.011(4) -0.004(4)
C8 0.063(6) 0.030(4) 0.023(4) -0.003(3) -0.002(4) 0.000(4)
C9 0.048(5) 0.032(4) 0.025(4) 0.000(3) 0.004(4) 0.003(4)
C10 0.045(5) 0.032(4) 0.028(4) 0.002(3) 0.001(4) 0.006(4)
C11 0.058(5) 0.042(5) 0.025(4) 0.001(4) 0.003(4) -0.005(4)
C12 0.043(5) 0.042(5) 0.016(4) -0.003(3) 0.001(3) 0.001(4)
C13 0.054(5) 0.037(5) 0.027(4) 0.000(4) 0.004(4) 0.001(4)
C14 0.048(5) 0.034(4) 0.032(4) -0.005(3) 0.006(4) 0.005(4)
C15 0.036(5) 0.035(4) 0.032(4) -0.002(3) -0.002(4) -0.003(4)
C16 0.038(5) 0.054(5) 0.019(4) -0.004(4) 0.007(3) 0.000(4)
C17 0.039(5) 0.039(5) 0.039(4) -0.001(4) -0.010(4) -0.003(4)
C18 0.042(5) 0.042(5) 0.037(5) -0.010(4) -0.005(4) -0.004(4)
C19 0.046(5) 0.039(5) 0.039(5) -0.003(4) 0.001(4) 0.000(4)
C20 0.053(6) 0.032(4) 0.033(4) -0.008(3) -0.004(4) 0.005(4)
C21 0.048(5) 0.035(4) 0.038(4) -0.006(4) 0.008(4) 0.005(4)
C22 0.045(5) 0.039(5) 0.043(5) -0.001(4) 0.013(4) -0.002(4)
C23 0.053(5) 0.053(5) 0.021(4) -0.001(4) 0.005(4) 0.000(4)
C24 0.052(6) 0.037(5) 0.037(5) -0.014(4) -0.001(4) 0.001(4)
C25 0.060(6) 0.036(5) 0.034(4) -0.001(4) 0.000(4) 0.006(4)
C26 0.059(6) 0.042(5) 0.029(4) -0.002(4) 0.000(4) 0.000(4)
C27 0.043(5) 0.044(5) 0.036(4) -0.008(4) 0.003(4) 0.005(4)
C28 0.047(5) 0.049(5) 0.035(4) -0.006(4) 0.002(4) -0.004(4)
C29 0.037(5) 0.042(5) 0.050(5) 0.003(4) 0.013(4) -0.005(4)
C30 0.063(6) 0.033(5) 0.033(5) 0.002(4) 0.013(5) -0.001(4)
C31 0.065(6) 0.043(5) 0.028(4) -0.005(4) -0.014(4) 0.009(5)
C32 0.058(5) 0.043(5) 0.024(4) -0.002(4) -0.006(4) -0.009(4)
C33 0.054(6) 0.048(5) 0.037(5) -0.003(4) 0.008(4) 0.006(4)
C34 0.054(6) 0.042(5) 0.035(4) -0.010(4) -0.002(4) -0.001(4)
C35 0.056(6) 0.045(5) 0.029(4) -0.009(4) 0.002(4) -0.001(4)
C36 0.050(5) 0.038(5) 0.044(5) -0.006(4) 0.010(4) 0.003(4)
C37 0.058(6) 0.037(5) 0.034(4) -0.003(4) 0.007(4) -0.003(4)
C38 0.041(5) 0.051(5) 0.037(5) -0.006(4) -0.005(4) -0.001(4)
C39 0.069(6) 0.035(5) 0.029(4) 0.002(4) 0.001(5) 0.005(4)
C40 0.055(6) 0.050(5) 0.035(5) -0.009(4) -0.009(4) 0.001(4)
C41 0.069(6) 0.042(5) 0.040(5) -0.003(4) -0.014(5) -0.002(5)
C1 0.078(7) 0.030(5) 0.036(5) 0.005(4) -0.005(5) 0.000(4)
C42 0.063(6) 0.037(5) 0.050(5) -0.012(4) 0.014(5) -0.007(4)
F22 0.135(8) 0.061(5) 0.195(14) 0.067(7) 0.083(9) 0.036(5)
C43 0.050(5) 0.045(5) 0.044(5) -0.005(4) 0.006(4) 0.001(4)
C44 0.041(5) 0.048(5) 0.052(5) -0.007(4) -0.008(4) -0.004(4)
C45 0.063(6) 0.051(6) 0.056(6) -0.023(5) 0.021(5) -0.009(5)
C46 0.056(6) 0.032(5) 0.070(6) 0.001(4) 0.023(5) -0.007(4)
C47 0.055(6) 0.058(6) 0.041(5) -0.015(4) 0.016(4) -0.003(5)
C48 0.057(6) 0.032(5) 0.055(5) -0.004(4) 0.013(5) 0.000(4)
C49 0.068(7) 0.053(6) 0.059(6) -0.029(5) 0.018(5) -0.013(5)
C50 0.063(6) 0.046(5) 0.028(4) -0.005(4) -0.001(4) 0.012(5)
C51 0.085(7) 0.041(5) 0.043(5) -0.003(4) 0.002(5) 0.012(5)
C52 0.058(6) 0.076(7) 0.036(5) -0.014(5) 0.005(5) 0.007(5)
C53 0.068(6) 0.069(6) 0.030(5) 0.010(4) 0.004(5) -0.013(5)
C54 0.058(6) 0.049(6) 0.059(6) -0.013(5) 0.010(5) -0.004(5)
C55 0.103(8) 0.041(5) 0.036(5) 0.002(4) -0.014(5) -0.002(5)
C56 0.073(7) 0.053(6) 0.040(5) 0.013(5) 0.008(5) -0.010(5)
C57 0.055(6) 0.054(6) 0.058(6) -0.027(5) 0.009(5) -0.004(5)
C58 0.060(6) 0.065(6) 0.055(6) -0.025(5) 0.018(5) -0.019(5)
C59 0.061(6) 0.052(6) 0.042(5) 0.000(4) -0.005(5) 0.004(5)
C60 0.054(6) 0.086(7) 0.044(6) -0.009(5) 0.000(5) -0.001(6)
F23 0.202(9) 0.043(4) 0.342(14) 0.009(6) 0.201(10) -0.013(5)
C61 0.059(6) 0.044(6) 0.080(7) -0.020(5) 0.023(6) 0.010(5)
C62 0.068(7) 0.053(6) 0.053(6) -0.019(5) -0.015(5) 0.011(5)
C63 0.100(8) 0.045(6) 0.041(5) 0.004(4) 0.000(5) -0.017(5)
C64 0.055(6) 0.070(7) 0.081(7) -0.038(6) 0.007(5) -0.021(5)
C65 0.070(8) 0.037(6) 0.097(9) 0.000(5) 0.040(7) 0.002(5)
C66 0.074(7) 0.096(8) 0.029(5) 0.004(5) 0.005(5) -0.031(6)
C67 0.110(9) 0.053(6) 0.047(6) -0.009(5) -0.027(6) 0.023(6)
C68 0.064(6) 0.035(5) 0.073(6) 0.003(5) 0.022(5) -0.002(5)
B1 0.041(5) 0.031(5) 0.034(4) -0.001(4) 0.006(4) -0.001(4)
C69 0.105(8) 0.050(6) 0.044(5) 0.011(5) -0.031(6) -0.010(6)
F24 0.048(6) 0.084(9) 0.33(3) -0.057(14) -0.036(15) 0.022(6)
C70 0.141(11) 0.054(6) 0.045(6) 0.014(5) -0.009(7) -0.022(7)
C71 0.051(10) 0.073(12) 0.046(10) -0.014(9) -0.002(8) -0.002(8)
C72 0.176(13) 0.048(6) 0.046(6) 0.024(5) -0.046(7) -0.014(7)
F1AA 0.049(15) 0.23(5) 0.051(14) 0.046(18) -0.010(12) 0.03(3)
F0AA 0.057(15) 0.126(17) 0.12(2) -0.025(16) -0.014(15) -0.006(13)
C0AA 0.08(3) 0.071(17) 0.053(15) 0.019(11) -0.037(16) -0.022(16)
F3AA 0.06(3) 0.087(15) 0.15(3) 0.053(16) -0.003(18) -0.009(14)
F5AA 0.13(3) 0.036(18) 0.07(3) 0.04(2) -0.04(3) -0.01(2)
F4AA 0.11(3) 0.08(5) 0.09(3) 0.03(3) 0.04(3) 0.04(3)
F6AA 0.07(2) 0.042(19) 0.052(8) 0.016(11) 0.001(10) 0.016(16)

loop_
_atom_type_symbol
_atom_type_description
_atom_type_scat_dispersion_real
_atom_type_scat_dispersion_imag
_atom_type_scat_source
C C 0.0033 0.0016 'International Tables Vol C Tables 4.2.6.8 and 6.1.1.4'
H H 0.0000 0.0000 'International Tables Vol C Tables 4.2.6.8 and 6.1.1.4'
B B 0.0013 0.0007 'International Tables Vol C Tables 4.2.6.8 and 6.1.1.4'
F F 0.0171 0.0103 'International Tables Vol C Tables 4.2.6.8 and 6.1.1.4'
N N 0.0061 0.0033 'International Tables Vol C Tables 4.2.6.8 and 6.1.1.4'
Na Na 0.0362 0.0249 'International Tables Vol C Tables 4.2.6.8 and 6.1.1.4'

loop_
_geom_angle_atom_site_label_1
_geom_angle_atom_site_label_2
_geom_angle_atom_site_label_3
_geom_angle
_geom_angle_site_symmetry_1
_geom_angle_site_symmetry_3
_geom_angle_publ_flag
N3 Na1 N4 82.6(2) . . ?
N3 Na1 N1 166.0(3) . . ?
N3 Na1 N2 92.3(2) . . ?
N4 Na1 N1 96.1(2) . . ?
N2 Na1 N4 165.7(3) . . ?
N2 Na1 N1 92.1(2) . . ?
C10 N3 Na1 110.1(5) . . ?
C17 N3 Na1 132.7(5) . . ?
C17 N3 C10 117.0(6) . . ?
C43 N4 Na1 132.6(6) . . ?
C50 N4 Na1 110.3(5) . . ?
C50 N4 C43 117.0(7) . . ?
C26 N1 Na1 109.7(5) . . ?
C54 N1 Na1 134.4(6) . . ?
C54 N1 C26 115.4(7) . . ?
C1 N2 Na1 110.2(5) . . ?
C63 N2 Na1 133.9(7) . . ?
C63 N2 C1 115.6(7) . . ?
C4 C2 H2 120.8 . . ?
C12 C2 H2 120.8 . . ?
C12 C2 C4 118.3(7) . . ?
C6 C3 B1 121.9(7) . . ?
C9 C3 C6 116.3(7) . . ?
C9 C3 B1 120.6(7) . . ?
C2 C4 C56 118.2(7) . . ?
C6 C4 C2 120.2(7) . . ?
C6 C4 C56 121.5(7) . . ?
C7 C5 C8 115.2(7) . . ?
C7 C5 B1 121.5(7) . . ?
C8 C5 B1 122.7(6) . . ?
C3 C6 H6 118.3 . . ?
C4 C6 C3 123.4(7) . . ?
C4 C6 H6 118.3 . . ?
C5 C7 H7 118.4 . . ?
C32 C7 C5 123.2(7) . . ?
C32 C7 H7 118.4 . . ?
C5 C8 H8 118.7 . . ?
C11 C8 C5 122.6(7) . . ?
C11 C8 H8 118.7 . . ?
C3 C9 H9 119.3 . . ?
C3 C9 C12 121.4(7) . . ?
C12 C9 H9 119.3 . . ?
N3 C10 C20 116.4(6) . . ?
N3 C10 C34 121.8(7) . . ?
C34 C10 C20 121.7(7) . . ?
C8 C11 C18 121.8(7) . . ?
C8 C11 C51 119.2(7) . . ?
C18 C11 C51 119.0(7) . . ?
C2 C12 C9 120.5(7) . . ?
C2 C12 C16 121.5(7) . . ?
C9 C12 C16 117.6(7) . . ?
C36 C13 C26 178.3(9) . . ?
C15 C14 H14 118.8 . . ?
C38 C14 H14 118.8 . . ?
C38 C14 C15 122.4(8) . . ?
C14 C15 B1 122.7(7) . . ?
C19 C15 C14 115.6(7) . . ?
C19 C15 B1 121.3(7) . . ?
F2 C16 C12 110.6(6) . . ?
F3 C16 F2 105.9(6) . . ?
F3 C16 F1 108.0(6) . . ?
F3 C16 C12 113.9(6) . . ?
F1 C16 F2 104.7(6) . . ?
F1 C16 C12 113.1(6) . . ?
N3 C17 H17 118.0 . . ?
N3 C17 C21 124.0(7) . . ?
C21 C17 H17 118.0 . . ?
C11 C18 H18 121.7 . . ?
C11 C18 C32 116.5(7) . . ?
C32 C18 H18 121.7 . . ?
C15 C19 H19 119.2 . . ?
C44 C19 C15 121.7(8) . . ?
C44 C19 H19 119.2 . . ?
C24 C20 C10 178.6(8) . . ?
C17 C21 H21 120.6 . . ?
C33 C21 C17 118.7(8) . . ?
C33 C21 H21 120.6 . . ?
C27 C22 H22 118.4 . . ?
C46 C22 H22 118.4 . . ?
C46 C22 C27 123.2(8) . . ?
C35 C23 C30 120.8(7) . . ?
C53 C23 C30 120.3(7) . . ?
C53 C23 C35 118.9(8) . . ?
C20 C24 C28 176.0(8) . . ?
C31 C25 C35 173.3(9) . . ?
N1 C26 C13 116.0(7) . . ?
N1 C26 C42 123.2(7) . . ?
C42 C26 C13 120.8(8) . . ?
C22 C27 C29 115.2(7) . . ?
C22 C27 B1 123.2(7) . . ?
C29 C27 B1 121.3(7) . . ?
C37 C28 C24 122.0(7) . . ?
C49 C28 C24 119.4(7) . . ?
C49 C28 C37 118.6(8) . . ?
C27 C29 H29 118.8 . . ?
C48 C29 C27 122.4(7) . . ?
C48 C29 H29 118.8 . . ?
C39 C30 C23 175.8(8) . . ?
C25 C31 C1 179.0(9) . . ?
C7 C32 C18 120.7(7) . . ?
C7 C32 C41 117.7(7) . . ?
C18 C32 C41 121.6(7) . . ?
C21 C33 H33 120.6 . . ?
C21 C33 C34 118.8(8) . . ?
C34 C33 H33 120.6 . . ?
C10 C34 C33 119.6(8) . . ?
C10 C34 H34 120.2 . . ?
C33 C34 H34 120.2 . . ?
C23 C35 C25 122.0(8) . . ?
C59 C35 C23 118.8(8) . . ?
C59 C35 C25 119.3(8) . . ?
C13 C36 C37 175.9(9) . . ?
C28 C37 C36 121.5(7) . . ?
C47 C37 C28 120.4(7) . . ?
C47 C37 C36 118.2(7) . . ?
C14 C38 C40 120.9(8) . . ?
C14 C38 C52 121.6(8) . . ?
C40 C38 C52 117.4(7) . . ?
C30 C39 C50 177.4(9) . . ?
C38 C40 H40 120.9 . . ?
C44 C40 C38 118.3(7) . . ?
C44 C40 H40 120.9 . . ?
F4 C41 F11 102.6(7) . . ?
F4 C41 C32 114.6(7) . . ?
F8 C41 F4 108.9(8) . . ?
F8 C41 F11 105.1(7) . . ?
F8 C41 C32 114.9(7) . . ?
F11 C41 C32 109.7(7) . . ?
N2 C1 C31 116.6(7) . . ?
N2 C1 C69 123.8(8) . . ?
C69 C1 C31 119.7(8) . . ?
C26 C42 H42 120.8 . . ?
C26 C42 C45 118.4(8) . . ?
C45 C42 H42 120.8 . . ?
N4 C43 H43 118.2 . . ?
N4 C43 C62 123.5(8) . . ?
C62 C43 H43 118.2 . . ?
C19 C44 C40 121.2(8) . . ?
C19 C44 C71 122.8(9) . . ?
C19 C44 C0AA 107.0(13) . . ?
C40 C44 C71 116.0(8) . . ?
C40 C44 C0AA 131.6(12) . . ?
C42 C45 H45 120.5 . . ?
C57 C45 C42 119.0(8) . . ?
C57 C45 H45 120.5 . . ?
C22 C46 C65 120.2(8) . . ?
C22 C46 C68 119.9(8) . . ?
C68 C46 C65 119.9(7) . . ?
C37 C47 H47 119.5 . . ?
C58 C47 C37 121.0(8) . . ?
C58 C47 H47 119.5 . . ?
C29 C48 C61 120.8(8) . . ?
C29 C48 C68 121.4(8) . . ?
C68 C48 C61 117.8(8) . . ?
C28 C49 H49 119.5 . . ?
C28 C49 C64 121.0(8) . . ?
C64 C49 H49 119.5 . . ?
N4 C50 C39 117.0(7) . . ?
N4 C50 C55 123.0(8) . . ?
C55 C50 C39 120.0(8) . . ?
F10 C51 C11 114.9(8) . . ?
F10 C51 F22 105.8(9) . . ?
F20 C51 F10 104.1(8) . . ?
F20 C51 C11 113.9(8) . . ?
F20 C51 F22 104.9(9) . . ?
F22 C51 C11 112.4(8) . . ?
F5AA C51 C11 109(2) . . ?
F4AA C51 C11 109(4) . . ?
F4AA C51 F5AA 98(5) . . ?
F6AA C51 C11 110(3) . . ?
F6AA C51 F5AA 110(3) . . ?
F6AA C51 F4AA 119(5) . . ?
F6 C52 F7 105.8(7) . . ?
F6 C52 C38 111.4(7) . . ?
F7 C52 C38 110.6(8) . . ?
F12 C52 F6 107.9(8) . . ?
F12 C52 F7 107.1(8) . . ?
F12 C52 C38 113.7(7) . . ?
C23 C53 H53 119.2 . . ?
C66 C53 C23 121.6(9) . . ?
C66 C53 H53 119.2 . . ?
N1 C54 H54 117.2 . . ?
N1 C54 C57 125.6(9) . . ?
C57 C54 H54 117.2 . . ?
C50 C55 H55 120.6 . . ?
C50 C55 C67 118.8(9) . . ?
C67 C55 H55 120.6 . . ?
F5 C56 F16 106.0(8) . . ?
F5 C56 F18 105.9(8) . . ?
F5 C56 C4 113.6(7) . . ?
F16 C56 F18 106.9(7) . . ?
F16 C56 C4 112.8(8) . . ?
F18 C56 C4 111.1(8) . . ?
C45 C57 H57 120.8 . . ?
C54 C57 C45 118.5(8) . . ?
C54 C57 H57 120.8 . . ?
C47 C58 H58 120.6 . . ?
C47 C58 C64 118.8(8) . . ?
C64 C58 H58 120.6 . . ?
C35 C59 H59 119.3 . . ?
C60 C59 C35 121.3(8) . . ?
C60 C59 H59 119.3 . . ?
C59 C60 H60 120.7 . . ?
C59 C60 C66 118.7(9) . . ?
C66 C60 H60 120.7 . . ?
F9 C61 F13 106.1(8) . . ?
F9 C61 C48 112.7(8) . . ?
F13 C61 C48 111.4(8) . . ?
F15 C61 F9 105.5(8) . . ?
F15 C61 F13 106.9(8) . . ?
F15 C61 C48 113.7(8) . . ?
C43 C62 H62 120.7 . . ?
C67 C62 C43 118.6(9) . . ?
C67 C62 H62 120.7 . . ?
N2 C63 H63 117.5 . . ?
N2 C63 C70 125.1(10) . . ?
C70 C63 H63 117.5 . . ?
C49 C64 C58 120.3(8) . . ?
C49 C64 H64 119.9 . . ?
C58 C64 H64 119.9 . . ?
F14 C65 C46 111.3(9) . . ?
F19 C65 F14 103.6(8) . . ?
F19 C65 C46 112.3(9) . . ?
F19 C65 F23 110.3(11) . . ?
F23 C65 F14 104.7(10) . . ?
F23 C65 C46 113.9(8) . . ?
C53 C66 C60 120.7(9) . . ?
C53 C66 H66 119.6 . . ?
C60 C66 H66 119.6 . . ?
C55 C67 H67 120.6 . . ?
C62 C67 C55 118.9(9) . . ?
C62 C67 H67 120.6 . . ?
C46 C68 H68 121.1 . . ?
C48 C68 C46 117.8(8) . . ?
C48 C68 H68 121.1 . . ?
C3 B1 C5 101.4(6) . . ?
C3 B1 C15 113.1(6) . . ?
C3 B1 C27 114.7(7) . . ?
C5 B1 C27 112.3(6) . . ?
C15 B1 C5 111.8(6) . . ?
C15 B1 C27 103.9(6) . . ?
C1 C69 H69 121.3 . . ?
C1 C69 C72 117.4(9) . . ?
C72 C69 H69 121.3 . . ?
C63 C70 H70 120.5 . . ?
C63 C70 C72 119.1(9) . . ?
C72 C70 H70 120.5 . . ?
F17 C71 C44 111.7(13) . . ?
F21 C71 F17 105.7(11) . . ?
F21 C71 C44 114.5(10) . . ?
F21 C71 F24 109.4(14) . . ?
F24 C71 F17 104.9(15) . . ?
F24 C71 C44 110.2(11) . . ?
C69 C72 H72 120.5 . . ?
C70 C72 C69 119.0(9) . . ?
C70 C72 H72 120.5 . . ?
F1AA C0AA C44 107(2) . . ?
F1AA C0AA F0AA 107(3) . . ?
F1AA C0AA F3AA 117(4) . . ?
F0AA C0AA C44 119(2) . . ?
F0AA C0AA F3AA 105(3) . . ?
F3AA C0AA C44 104(3) . . ?

loop_
_geom_bond_atom_site_label_1
_geom_bond_atom_site_label_2
_geom_bond_distance
_geom_bond_site_symmetry_2
_geom_bond_publ_flag
Na1 N3 2.420(6) . ?
Na1 N4 2.443(7) . ?
Na1 N1 2.447(6) . ?
Na1 N2 2.435(7) . ?
F2 C16 1.352(8) . ?
F3 C16 1.319(9) . ?
F1 C16 1.335(9) . ?
F4 C41 1.316(9) . ?
F5 C56 1.320(10) . ?
F6 C52 1.342(10) . ?
F7 C52 1.349(10) . ?
F8 C41 1.292(10) . ?
F9 C61 1.339(11) . ?
F10 C51 1.327(9) . ?
F11 C41 1.394(10) . ?
F12 C52 1.308(11) . ?
N3 C10 1.354(9) . ?
N3 C17 1.332(9) . ?
F13 C61 1.339(10) . ?
N4 C43 1.338(10) . ?
N4 C50 1.324(10) . ?
N1 C26 1.355(10) . ?
N1 C54 1.334(10) . ?
F14 C65 1.344(12) . ?
F15 C61 1.314(11) . ?
F16 C56 1.321(11) . ?
N2 C1 1.345(11) . ?
N2 C63 1.333(10) . ?
F17 C71 1.324(12) . ?
F18 C56 1.346(10) . ?
C2 H2 0.9500 . ?
C2 C4 1.397(10) . ?
C2 C12 1.370(10) . ?
F19 C65 1.274(12) . ?
C3 C6 1.388(10) . ?
C3 C9 1.379(10) . ?
C3 B1 1.633(12) . ?
F20 C51 1.312(10) . ?
F21 C71 1.299(12) . ?
C4 C6 1.369(10) . ?
C4 C56 1.501(11) . ?
C5 C7 1.391(10) . ?
C5 C8 1.391(10) . ?
C5 B1 1.646(11) . ?
C6 H6 0.9500 . ?
C7 H7 0.9500 . ?
C7 C32 1.386(11) . ?
C8 H8 0.9500 . ?
C8 C11 1.380(10) . ?
C9 H9 0.9500 . ?
C9 C12 1.422(10) . ?
C10 C20 1.438(11) . ?
C10 C34 1.382(10) . ?
C11 C18 1.393(10) . ?
C11 C51 1.490(11) . ?
C12 C16 1.498(10) . ?
C13 C26 1.441(11) . ?
C13 C36 1.193(10) . ?
C14 H14 0.9500 . ?
C14 C15 1.417(10) . ?
C14 C38 1.362(10) . ?
C15 C19 1.410(11) . ?
C15 B1 1.638(11) . ?
C17 H17 0.9500 . ?
C17 C21 1.383(10) . ?
C18 H18 0.9500 . ?
C18 C32 1.398(11) . ?
C19 H19 0.9500 . ?
C19 C44 1.377(11) . ?
C20 C24 1.218(11) . ?
C21 H21 0.9500 . ?
C21 C33 1.355(11) . ?
C22 H22 0.9500 . ?
C22 C27 1.394(11) . ?
C22 C46 1.389(11) . ?
C23 C30 1.447(12) . ?
C23 C35 1.404(11) . ?
C23 C53 1.403(11) . ?
C24 C28 1.427(12) . ?
C25 C31 1.200(11) . ?
C25 C35 1.423(12) . ?
C26 C42 1.379(11) . ?
C27 C29 1.396(11) . ?
C27 B1 1.652(12) . ?
C28 C37 1.405(11) . ?
C28 C49 1.382(11) . ?
C29 H29 0.9500 . ?
C29 C48 1.379(11) . ?
C30 C39 1.198(11) . ?
C31 C1 1.443(12) . ?
C32 C41 1.479(11) . ?
C33 H33 0.9500 . ?
C33 C34 1.386(11) . ?
C34 H34 0.9500 . ?
C35 C59 1.396(11) . ?
C36 C37 1.449(11) . ?
C37 C47 1.386(11) . ?
C38 C40 1.389(11) . ?
C38 C52 1.504(11) . ?
C39 C50 1.460(12) . ?
C40 H40 0.9500 . ?
C40 C44 1.387(11) . ?
C1 C69 1.390(11) . ?
C42 H42 0.9500 . ?
C42 C45 1.385(11) . ?
F22 C51 1.336(10) . ?
C43 H43 0.9500 . ?
C43 C62 1.383(12) . ?
C44 C71 1.530(15) . ?
C44 C0AA 1.54(2) . ?
C45 H45 0.9500 . ?
C45 C57 1.367(12) . ?
C46 C65 1.497(12) . ?
C46 C68 1.393(12) . ?
C47 H47 0.9500 . ?
C47 C58 1.382(11) . ?
C48 C61 1.512(12) . ?
C48 C68 1.381(11) . ?
C49 H49 0.9500 . ?
C49 C64 1.389(12) . ?
C50 C55 1.377(11) . ?
C51 F5AA 1.331(17) . ?
C51 F4AA 1.319(17) . ?
C51 F6AA 1.306(16) . ?
C53 H53 0.9500 . ?
C53 C66 1.346(12) . ?
C54 H54 0.9500 . ?
C54 C57 1.350(11) . ?
C55 H55 0.9500 . ?
C55 C67 1.389(13) . ?
C57 H57 0.9500 . ?
C58 H58 0.9500 . ?
C58 C64 1.401(12) . ?
C59 H59 0.9500 . ?
C59 C60 1.391(12) . ?
C60 H60 0.9500 . ?
C60 C66 1.397(13) . ?
F23 C65 1.283(11) . ?
C62 H62 0.9500 . ?
C62 C67 1.348(13) . ?
C63 H63 0.9500 . ?
C63 C70 1.347(13) . ?
C64 H64 0.9500 . ?
C66 H66 0.9500 . ?
C67 H67 0.9500 . ?
C68 H68 0.9500 . ?
C69 H69 0.9500 . ?
C69 C72 1.391(13) . ?
F24 C71 1.313(12) . ?
C70 H70 0.9500 . ?
C70 C72 1.365(15) . ?
C72 H72 0.9500 . ?
F1AA C0AA 1.315(16) . ?
F0AA C0AA 1.317(16) . ?
C0AA F3AA 1.320(16) . ?

loop_
_geom_torsion_atom_site_label_1
_geom_torsion_atom_site_label_2
_geom_torsion_atom_site_label_3
_geom_torsion_atom_site_label_4
_geom_torsion
_geom_torsion_site_symmetry_1
_geom_torsion_site_symmetry_2
_geom_torsion_site_symmetry_3
_geom_torsion_site_symmetry_4
_geom_torsion_publ_flag
Na1 N3 C10 C20 -2.3(8) . . . . ?
Na1 N3 C10 C34 176.2(6) . . . . ?
Na1 N3 C17 C21 -174.9(5) . . . . ?
Na1 N4 C43 C62 176.8(6) . . . . ?
Na1 N4 C50 C39 6.5(8) . . . . ?
Na1 N4 C50 C55 -175.4(7) . . . . ?
Na1 N1 C26 C13 -6.0(8) . . . . ?
Na1 N1 C26 C42 171.1(7) . . . . ?
Na1 N1 C54 C57 -169.4(7) . . . . ?
Na1 N2 C1 C31 -7.5(9) . . . . ?
Na1 N2 C1 C69 172.5(8) . . . . ?
Na1 N2 C63 C70 -171.6(8) . . . . ?
N3 C10 C34 C33 -0.5(11) . . . . ?
N3 C17 C21 C33 0.1(12) . . . . ?
N4 C43 C62 C67 -3.6(13) . . . . ?
N4 C50 C55 C67 -0.7(13) . . . . ?
N1 C26 C42 C45 2.2(13) . . . . ?
N1 C54 C57 C45 -1.2(15) . . . . ?
N2 C1 C69 C72 1.1(15) . . . . ?
N2 C63 C70 C72 0.2(17) . . . . ?
C2 C4 C6 C3 1.0(11) . . . . ?
C2 C4 C56 F5 49.7(11) . . . . ?
C2 C4 C56 F16 170.4(7) . . . . ?
C2 C4 C56 F18 -69.5(10) . . . . ?
C2 C12 C16 F2 -96.7(8) . . . . ?
C2 C12 C16 F3 144.2(7) . . . . ?
C2 C12 C16 F1 20.4(10) . . . . ?
C3 C9 C12 C2 -0.5(10) . . . . ?
C3 C9 C12 C16 -172.6(6) . . . . ?
C4 C2 C12 C9 2.2(10) . . . . ?
C4 C2 C12 C16 174.0(6) . . . . ?
C5 C7 C32 C18 0.4(12) . . . . ?
C5 C7 C32 C41 178.6(7) . . . . ?
C5 C8 C11 C18 0.7(13) . . . . ?
C5 C8 C11 C51 -178.9(7) . . . . ?
C6 C3 C9 C12 -0.9(10) . . . . ?
C6 C3 B1 C5 82.2(8) . . . . ?
C6 C3 B1 C15 -37.6(9) . . . . ?
C6 C3 B1 C27 -156.5(6) . . . . ?
C6 C4 C56 F5 -126.8(8) . . . . ?
C6 C4 C56 F16 -6.2(12) . . . . ?
C6 C4 C56 F18 113.9(9) . . . . ?
C7 C5 C8 C11 1.3(11) . . . . ?
C7 C5 B1 C3 89.0(8) . . . . ?
C7 C5 B1 C15 -150.2(7) . . . . ?
C7 C5 B1 C27 -33.9(10) . . . . ?
C7 C32 C41 F4 52.1(11) . . . . ?
C7 C32 C41 F8 179.2(8) . . . . ?
C7 C32 C41 F11 -62.7(10) . . . . ?
C8 C5 C7 C32 -1.9(11) . . . . ?
C8 C5 B1 C3 -81.1(8) . . . . ?
C8 C5 B1 C15 39.6(10) . . . . ?
C8 C5 B1 C27 156.0(7) . . . . ?
C8 C11 C18 C32 -2.2(12) . . . . ?
C8 C11 C51 F10 -176.6(9) . . . . ?
C8 C11 C51 F20 -56.7(13) . . . . ?
C8 C11 C51 F22 62.4(13) . . . . ?
C8 C11 C51 F5AA 111(4) . . . . ?
C8 C11 C51 F4AA -143(5) . . . . ?
C8 C11 C51 F6AA -10(3) . . . . ?
C9 C3 C6 C4 0.7(10) . . . . ?
C9 C3 B1 C5 -84.6(8) . . . . ?
C9 C3 B1 C15 155.6(6) . . . . ?
C9 C3 B1 C27 36.7(9) . . . . ?
C9 C12 C16 F2 75.3(8) . . . . ?
C9 C12 C16 F3 -43.8(9) . . . . ?
C9 C12 C16 F1 -167.6(6) . . . . ?
C10 N3 C17 C21 0.1(11) . . . . ?
C11 C18 C32 C7 1.7(12) . . . . ?
C11 C18 C32 C41 -176.5(8) . . . . ?
C12 C2 C4 C6 -2.4(11) . . . . ?
C12 C2 C4 C56 -179.1(7) . . . . ?
C13 C26 C42 C45 179.2(8) . . . . ?
C14 C15 C19 C44 1.9(11) . . . . ?
C14 C15 B1 C3 -38.2(10) . . . . ?
C14 C15 B1 C5 -151.9(7) . . . . ?
C14 C15 B1 C27 86.8(8) . . . . ?
C14 C38 C40 C44 -0.5(13) . . . . ?
C14 C38 C52 F6 124.6(9) . . . . ?
C14 C38 C52 F7 -118.1(9) . . . . ?
C14 C38 C52 F12 2.4(13) . . . . ?
C15 C14 C38 C40 1.1(12) . . . . ?
C15 C14 C38 C52 178.3(8) . . . . ?
C15 C19 C44 C40 -1.4(12) . . . . ?
C15 C19 C44 C71 -178.4(9) . . . . ?
C15 C19 C44 C0AA 173.9(14) . . . . ?
C17 N3 C10 C20 -178.4(6) . . . . ?
C17 N3 C10 C34 0.1(10) . . . . ?
C17 C21 C33 C34 -0.4(12) . . . . ?
C18 C11 C51 F10 3.8(13) . . . . ?
C18 C11 C51 F20 123.7(11) . . . . ?
C18 C11 C51 F22 -117.2(12) . . . . ?
C18 C11 C51 F5AA -69(4) . . . . ?
C18 C11 C51 F4AA 37(5) . . . . ?
C18 C11 C51 F6AA 170(3) . . . . ?
C18 C32 C41 F4 -129.7(8) . . . . ?
C18 C32 C41 F8 -2.6(12) . . . . ?
C18 C32 C41 F11 115.5(9) . . . . ?
C19 C15 B1 C3 150.4(7) . . . . ?
C19 C15 B1 C5 36.7(10) . . . . ?
C19 C15 B1 C27 -84.6(8) . . . . ?
C19 C44 C71 F17 29.2(16) . . . . ?
C19 C44 C71 F21 149.3(12) . . . . ?
C19 C44 C71 F24 -87.0(18) . . . . ?
C19 C44 C0AA F1AA -165(3) . . . . ?
C19 C44 C0AA F0AA -44(3) . . . . ?
C19 C44 C0AA F3AA 71(3) . . . . ?
C20 C10 C34 C33 178.0(7) . . . . ?
C21 C33 C34 C10 0.6(12) . . . . ?
C22 C27 C29 C48 -1.0(12) . . . . ?
C22 C27 B1 C3 -147.9(7) . . . . ?
C22 C27 B1 C5 -32.9(11) . . . . ?
C22 C27 B1 C15 88.1(9) . . . . ?
C22 C46 C65 F14 55.4(13) . . . . ?
C22 C46 C65 F19 -60.2(14) . . . . ?
C22 C46 C65 F23 173.5(11) . . . . ?
C22 C46 C68 C48 3.2(14) . . . . ?
C23 C35 C59 C60 -2.4(12) . . . . ?
C23 C53 C66 C60 0.4(14) . . . . ?
C24 C28 C37 C36 1.6(12) . . . . ?
C24 C28 C37 C47 -179.2(8) . . . . ?
C24 C28 C49 C64 -179.5(9) . . . . ?
C25 C35 C59 C60 178.4(8) . . . . ?
C26 N1 C54 C57 1.6(13) . . . . ?
C26 C42 C45 C57 -1.6(14) . . . . ?
C27 C22 C46 C65 179.3(9) . . . . ?
C27 C22 C46 C68 -1.8(14) . . . . ?
C27 C29 C48 C61 179.8(8) . . . . ?
C27 C29 C48 C68 2.6(14) . . . . ?
C28 C37 C47 C58 -1.9(13) . . . . ?
C28 C49 C64 C58 -0.8(16) . . . . ?
C29 C27 B1 C3 39.2(10) . . . . ?
C29 C27 B1 C5 154.2(7) . . . . ?
C29 C27 B1 C15 -84.8(9) . . . . ?
C29 C48 C61 F9 25.8(13) . . . . ?
C29 C48 C61 F13 144.9(9) . . . . ?
C29 C48 C61 F15 -94.2(11) . . . . ?
C29 C48 C68 C46 -3.6(14) . . . . ?
C30 C23 C35 C25 0.5(11) . . . . ?
C30 C23 C35 C59 -178.7(7) . . . . ?
C30 C23 C53 C66 179.7(8) . . . . ?
C31 C1 C69 C72 -178.9(9) . . . . ?
C35 C23 C53 C66 0.3(13) . . . . ?
C35 C59 C60 C66 3.1(13) . . . . ?
C36 C37 C47 C58 177.4(8) . . . . ?
C37 C28 C49 C64 -0.7(14) . . . . ?
C37 C47 C58 C64 0.4(14) . . . . ?
C38 C14 C15 C19 -1.8(11) . . . . ?
C38 C14 C15 B1 -173.6(7) . . . . ?
C38 C40 C44 C19 0.6(13) . . . . ?
C38 C40 C44 C71 177.8(8) . . . . ?
C38 C40 C44 C0AA -173.3(17) . . . . ?
C39 C50 C55 C67 177.3(8) . . . . ?
C40 C38 C52 F6 -58.1(11) . . . . ?
C40 C38 C52 F7 59.2(11) . . . . ?
C40 C38 C52 F12 179.7(8) . . . . ?
C40 C44 C71 F17 -148.0(12) . . . . ?
C40 C44 C71 F21 -27.9(16) . . . . ?
C40 C44 C71 F24 95.9(17) . . . . ?
C40 C44 C0AA F1AA 9(4) . . . . ?
C40 C44 C0AA F0AA 130(2) . . . . ?
C40 C44 C0AA F3AA -114(3) . . . . ?
C1 N2 C63 C70 1.6(14) . . . . ?
C1 C69 C72 C70 0.9(17) . . . . ?
C42 C45 C57 C54 1.1(14) . . . . ?
C43 N4 C50 C39 -176.1(7) . . . . ?
C43 N4 C50 C55 2.0(12) . . . . ?
C43 C62 C67 C55 4.7(14) . . . . ?
C46 C22 C27 C29 0.7(12) . . . . ?
C46 C22 C27 B1 -172.6(8) . . . . ?
C47 C58 C64 C49 1.0(16) . . . . ?
C49 C28 C37 C36 -177.2(8) . . . . ?
C49 C28 C37 C47 2.0(12) . . . . ?
C50 N4 C43 C62 0.1(11) . . . . ?
C50 C55 C67 C62 -2.8(14) . . . . ?
C51 C11 C18 C32 177.4(7) . . . . ?
C52 C38 C40 C44 -177.8(8) . . . . ?
C53 C23 C35 C25 179.9(7) . . . . ?
C53 C23 C35 C59 0.7(11) . . . . ?
C54 N1 C26 C13 -179.2(7) . . . . ?
C54 N1 C26 C42 -2.1(12) . . . . ?
C56 C4 C6 C3 177.5(7) . . . . ?
C59 C60 C66 C53 -2.1(14) . . . . ?
C61 C48 C68 C46 179.1(9) . . . . ?
C63 N2 C1 C31 177.7(8) . . . . ?
C63 N2 C1 C69 -2.3(13) . . . . ?
C63 C70 C72 C69 -1.5(18) . . . . ?
C65 C46 C68 C48 -177.9(10) . . . . ?
C68 C46 C65 F14 -123.5(10) . . . . ?
C68 C46 C65 F19 120.9(11) . . . . ?
C68 C46 C65 F23 -5.4(17) . . . . ?
C68 C48 C61 F9 -156.9(9) . . . . ?
C68 C48 C61 F13 -37.8(13) . . . . ?
C68 C48 C61 F15 83.1(11) . . . . ?
B1 C3 C6 C4 -166.7(7) . . . . ?
B1 C3 C9 C12 166.6(6) . . . . ?
B1 C5 C7 C32 -172.8(7) . . . . ?
B1 C5 C8 C11 172.1(7) . . . . ?
B1 C15 C19 C44 173.9(7) . . . . ?
B1 C27 C29 C48 172.4(8) . . . . ?
